data_4122595
loop_
_publ_author_name
'Wasa, Masayuki'
'Liu, Richard Y.'
'Roche, St\'ephane P'
'Jacobsen, Eric N.'

_publ_section_title
;
 Asymmetric Mannich synthesis of \a-amino esters by anion-binding
 catalysis.
;
_journal_issue 37
_journal_name_full 'Journal of the American Chemical Society'
_journal_page_first 12872
_journal_page_last 12875
_journal_paper_doi 10.1021/ja5075163
_journal_volume 136
_journal_year 2014
_chemical_absolute_configuration ad
_chemical_formula_sum 'C34 H31 N O7'
_chemical_formula_weight 565.60
_chemical_name_systematic
; 
 ? 
;
_space_group_IT_number 4
_space_group_name_Hall 'P 2yb'
_symmetry_cell_setting monoclinic
_symmetry_space_group_name_Hall 'P 2yb'
_symmetry_space_group_name_H-M 'P 1 21 1'
_atom_sites_solution_hydrogens geom
_atom_sites_solution_primary direct
_atom_sites_solution_secondary difmap
_audit_creation_method SHELXL-97
_cell_angle_alpha 90.00
_cell_angle_beta 94.399(6)
_cell_angle_gamma 90.00
_cell_formula_units_Z 4
_cell_length_a 5.2357(6)
_cell_length_b 45.397(5)
_cell_length_c 11.9994(13)
_cell_measurement_reflns_used 9732
_cell_measurement_temperature 100(2)
_cell_measurement_theta_max 66.8
_cell_measurement_theta_min 3.69
_cell_volume 2843.7(5)
_computing_cell_refinement 'SAINT 7.46A (Bruker-AXS, 2009)'
_computing_data_collection 'APEX2 v2009.3.0 (Bruker-AXS, 2009)'
_computing_data_reduction 'SAINT 7.46A (Bruker-AXS, 2009)'
_computing_molecular_graphics 'Bruker SHELXTL (Sheldrick, 2008)'
_computing_publication_material 'Bruker SHELXTL (Sheldrick, 2008)'
_computing_structure_refinement 'SHELXL-97 (Sheldrick, 2008)'
_computing_structure_solution 'SHELXS-97 (Sheldrick, 2008)'
_diffrn_ambient_temperature 100(2)
_diffrn_measured_fraction_theta_full 0.987
_diffrn_measured_fraction_theta_max 0.987
_diffrn_measurement_device_type
;
Bruker D8 goniometer with CCD area detector  
;
_diffrn_measurement_method 'omega and phi scans'
_diffrn_radiation_monochromator graphite
_diffrn_radiation_source 'I\mS microfocus tube'
_diffrn_radiation_type CuK\a
_diffrn_radiation_wavelength 1.54178
_diffrn_reflns_av_R_equivalents 0.0596
_diffrn_reflns_av_sigmaI/netI 0.0346
_diffrn_reflns_limit_h_max 6
_diffrn_reflns_limit_h_min -6
_diffrn_reflns_limit_k_max 52
_diffrn_reflns_limit_k_min -54
_diffrn_reflns_limit_l_max 13
_diffrn_reflns_limit_l_min -14
_diffrn_reflns_number 52512
_diffrn_reflns_theta_full 67.05
_diffrn_reflns_theta_max 67.05
_diffrn_reflns_theta_min 1.95
_exptl_absorpt_coefficient_mu 0.756
_exptl_absorpt_correction_T_max 0.9147
_exptl_absorpt_correction_T_min 0.8334
_exptl_absorpt_correction_type multi-scan
_exptl_absorpt_process_details sadabs
_exptl_crystal_colour colorless
_exptl_crystal_density_diffrn 1.321
_exptl_crystal_density_method 'not measured'
_exptl_crystal_description plate
_exptl_crystal_F_000 1192
_exptl_crystal_size_max 0.25
_exptl_crystal_size_mid 0.16
_exptl_crystal_size_min 0.12
_refine_diff_density_max 0.129
_refine_diff_density_min -0.159
_refine_diff_density_rms 0.031
_refine_ls_abs_structure_details 'Flack H D (1983), Acta Cryst. A39, 876-881'
_refine_ls_abs_structure_Flack -0.15(10)
_refine_ls_extinction_method none
_refine_ls_goodness_of_fit_ref 1.045
_refine_ls_hydrogen_treatment mixed
_refine_ls_matrix_type full
_refine_ls_number_parameters 762
_refine_ls_number_reflns 9238
_refine_ls_number_restraints 2
_refine_ls_restrained_S_all 1.045
_refine_ls_R_factor_all 0.0328
_refine_ls_R_factor_gt 0.0317
_refine_ls_shift/su_max 0.001
_refine_ls_shift/su_mean 0.000
_refine_ls_structure_factor_coef Fsqd
_refine_ls_weighting_details 'calc w=1/[\s^2^(Fo^2^)+(0.0339P)^2^+0.6470P] where P=(Fo^2^+2Fc^2^)/3'
_refine_ls_weighting_scheme calc
_refine_ls_wR_factor_gt 0.0763
_refine_ls_wR_factor_ref 0.0772
_reflns_number_gt 9005
_reflns_number_total 9238
_reflns_threshold_expression >2sigma(I)
_cod_data_source_file ja5075163_si_001.cif
_cod_data_source_block mw345c-PhOBzh
_cod_depositor_comments
;
The following automatic conversions were performed:

'_symmetry_cell_setting' value 'Monoclinic' changed to 'monoclinic'
according to
/home/saulius/struct/COD-crude-data--automatic-downloads/rss-feeds/ACS/lib/dictionaries/cif_core.dic
dictionary named 'cif_core.dic' version 2.4.2 from 2011-04-26.

Automatic conversion script
Id: cif_fix_values 2281 2013-09-26 08:29:07Z andrius 

 Adding full bibliography for 4122595.cif.
;
_cod_original_sg_symbol_H-M P21
_cod_database_code 4122595
_refine_ls_abs_structure_hooft -0.09(6)

loop_
_symmetry_equiv_pos_as_xyz
'x, y, z'
'-x, y+1/2, -z'

loop_
_atom_site_label
_atom_site_type_symbol
_atom_site_fract_x
_atom_site_fract_y
_atom_site_fract_z
_atom_site_U_iso_or_equiv
_atom_site_adp_type
_atom_site_occupancy
_atom_site_symmetry_multiplicity
_atom_site_calc_flag
_atom_site_refinement_flags
_atom_site_disorder_assembly
_atom_site_disorder_group
C1 C 0.5789(3) 0.50380(4) 0.55972(14) 0.0193(4) Uani 1 1 d . . .
C2 C 0.5122(3) 0.48451(4) 0.65698(14) 0.0190(3) Uani 1 1 d . . .
H2 H 0.3235 0.4808 0.6523 0.023 Uiso 1 1 calc R . .
C3 C 0.6571(3) 0.45507(4) 0.64795(15) 0.0217(4) Uani 1 1 d . . .
H3 H 0.8390 0.4589 0.6758 0.026 Uiso 1 1 calc R . .
C4 C 0.5603(4) 0.43052(4) 0.72110(16) 0.0242(4) Uani 1 1 d . . .
C5 C 0.2233(4) 0.56560(4) 0.46026(17) 0.0268(4) Uani 1 1 d . . .
H5 H 0.0986 0.5530 0.4888 0.032 Uiso 1 1 calc R . .
C6 C 0.2165(4) 0.59567(5) 0.47970(18) 0.0316(4) Uani 1 1 d . . .
H6 H 0.0877 0.6037 0.5224 0.038 Uiso 1 1 calc R . .
C7 C 0.3951(4) 0.61410(4) 0.43760(18) 0.0313(4) Uani 1 1 d . . .
H7 H 0.3903 0.6347 0.4521 0.038 Uiso 1 1 calc R . .
C8 C 0.5810(4) 0.60264(4) 0.37424(18) 0.0314(4) Uani 1 1 d . . .
H8 H 0.7012 0.6153 0.3433 0.038 Uiso 1 1 calc R . .
C9 C 0.5913(4) 0.57248(4) 0.35596(17) 0.0274(4) Uani 1 1 d . . .
H9 H 0.7214 0.5646 0.3137 0.033 Uiso 1 1 calc R . .
C10 C 0.4144(3) 0.55388(4) 0.39853(15) 0.0209(4) Uani 1 1 d . . .
C11 C 0.4295(3) 0.52106(4) 0.37870(14) 0.0194(4) Uani 1 1 d . . .
H11 H 0.6055 0.5162 0.3573 0.023 Uiso 1 1 calc R . .
C12 C 0.2356(3) 0.50970(4) 0.28784(15) 0.0209(4) Uani 1 1 d . . .
C13 C 0.2570(4) 0.51897(5) 0.17839(16) 0.0299(4) Uani 1 1 d . . .
H13 H 0.3893 0.5323 0.1625 0.036 Uiso 1 1 calc R . .
C14 C 0.0872(4) 0.50892(5) 0.09238(17) 0.0349(5) Uani 1 1 d . . .
H14 H 0.1049 0.5152 0.0178 0.042 Uiso 1 1 calc R . .
C15 C -0.1085(4) 0.48977(5) 0.11504(17) 0.0312(4) Uani 1 1 d . . .
H15 H -0.2272 0.4832 0.0565 0.037 Uiso 1 1 calc R . .
C16 C -0.1294(4) 0.48035(4) 0.22333(17) 0.0277(4) Uani 1 1 d . . .
H16 H -0.2622 0.4671 0.2391 0.033 Uiso 1 1 calc R . .
C17 C 0.0426(3) 0.49016(4) 0.30944(15) 0.0229(4) Uani 1 1 d . . .
H17 H 0.0275 0.4834 0.3836 0.028 Uiso 1 1 calc R . .
C18 C 0.5947(3) 0.50010(4) 0.76736(15) 0.0214(4) Uani 1 1 d . . .
C19 C 0.4472(3) 0.52639(4) 0.79954(15) 0.0210(4) Uani 1 1 d . . .
C20 C 0.5372(4) 0.54230(4) 0.89378(16) 0.0274(4) Uani 1 1 d . . .
H20 H 0.6887 0.5362 0.9361 0.033 Uiso 1 1 calc R . .
C21 C 0.4073(4) 0.56692(5) 0.92578(18) 0.0349(5) Uani 1 1 d . . .
H21 H 0.4690 0.5777 0.9902 0.042 Uiso 1 1 calc R . .
C22 C 0.1847(4) 0.57603(5) 0.86361(19) 0.0347(5) Uani 1 1 d . . .
H22 H 0.0952 0.5930 0.8857 0.042 Uiso 1 1 calc R . .
C23 C 0.0950(4) 0.56033(5) 0.76999(18) 0.0308(4) Uani 1 1 d . . .
H23 H -0.0558 0.5666 0.7274 0.037 Uiso 1 1 calc R . .
C24 C 0.2247(3) 0.53558(4) 0.73827(16) 0.0257(4) Uani 1 1 d . . .
H24 H 0.1617 0.5247 0.6742 0.031 Uiso 1 1 calc R . .
C25 C 0.4460(3) 0.43503(4) 0.47707(15) 0.0211(4) Uani 1 1 d . . .
C26 C 0.2902(4) 0.41129(5) 0.30699(18) 0.0330(5) Uani 1 1 d . . .
H26A H 0.2064 0.4267 0.2583 0.040 Uiso 1 1 calc R . .
H26B H 0.1607 0.4025 0.3529 0.040 Uiso 1 1 calc R . .
C27 C 0.4068(4) 0.38805(4) 0.23790(16) 0.0258(4) Uani 1 1 d . . .
C28 C 0.5956(4) 0.39519(5) 0.16680(18) 0.0349(5) Uani 1 1 d . . .
H28 H 0.6421 0.4152 0.1580 0.042 Uiso 1 1 calc R . .
C29 C 0.7161(4) 0.37372(5) 0.10905(19) 0.0377(5) Uani 1 1 d . . .
H29 H 0.8462 0.3790 0.0618 0.045 Uiso 1 1 calc R . .
C30 C 0.6489(4) 0.34471(5) 0.11959(18) 0.0338(5) Uani 1 1 d . . .
H30 H 0.7312 0.3299 0.0794 0.041 Uiso 1 1 calc R . .
C31 C 0.4611(4) 0.33718(5) 0.18889(19) 0.0385(5) Uani 1 1 d . . .
H31 H 0.4146 0.3171 0.1965 0.046 Uiso 1 1 calc R . .
C32 C 0.3397(4) 0.35868(5) 0.24744(18) 0.0350(5) Uani 1 1 d . . .
H32 H 0.2095 0.3533 0.2945 0.042 Uiso 1 1 calc R . .
C33 C 0.3020(5) 0.41813(5) 0.8671(2) 0.0418(5) Uani 1 1 d . . .
H33A H 0.4472 0.4071 0.9049 0.050 Uiso 1 1 calc R . .
H33B H 0.1879 0.4040 0.8250 0.050 Uiso 1 1 calc R . .
C34 C 0.1577(5) 0.43427(6) 0.9515(2) 0.0496(6) Uani 1 1 d . . .
H34A H 0.0129 0.4448 0.9132 0.074 Uiso 1 1 calc R . .
H34B H 0.2720 0.4484 0.9918 0.074 Uiso 1 1 calc R . .
H34C H 0.0940 0.4202 1.0045 0.074 Uiso 1 1 calc R . .
N1 N 0.6622(3) 0.44494(3) 0.53332(13) 0.0223(3) Uani 1 1 d . . .
O1 O 0.3836(2) 0.50494(3) 0.48056(10) 0.0199(3) Uani 1 1 d . . .
O2 O 0.7828(2) 0.51541(3) 0.55368(11) 0.0284(3) Uani 1 1 d . . .
O3 O 0.7812(3) 0.49144(3) 0.82478(11) 0.0310(3) Uani 1 1 d . . .
O4 O 0.5005(2) 0.42387(3) 0.37818(11) 0.0302(3) Uani 1 1 d . . .
O5 O 0.2331(2) 0.43625(3) 0.51147(11) 0.0243(3) Uani 1 1 d . . .
O6 O 0.3956(3) 0.44016(3) 0.79179(12) 0.0300(3) Uani 1 1 d . . .
O7 O 0.6304(3) 0.40559(3) 0.71552(14) 0.0425(4) Uani 1 1 d . . .
C41 C 0.8407(3) 0.74970(4) 0.36749(15) 0.0207(4) Uani 1 1 d . . .
C42 C 0.9592(3) 0.73413(4) 0.27210(15) 0.0205(4) Uani 1 1 d . . .
H42 H 1.1499 0.7340 0.2865 0.025 Uiso 1 1 calc R . .
C43 C 0.8599(3) 0.70230(4) 0.26342(15) 0.0211(4) Uani 1 1 d . . .
H43 H 0.6949 0.7027 0.2156 0.025 Uiso 1 1 calc R . .
C44 C 1.0474(3) 0.68332(4) 0.20283(15) 0.0231(4) Uani 1 1 d . . .
C45 C 0.7615(4) 0.82073(5) 0.4511(2) 0.0379(5) Uani 1 1 d . . .
H45 H 0.6139 0.8097 0.4261 0.046 Uiso 1 1 calc R . .
C46 C 0.7787(5) 0.85015(5) 0.4215(2) 0.0445(6) Uani 1 1 d . . .
H46 H 0.6433 0.8591 0.3762 0.053 Uiso 1 1 calc R . .
C47 C 0.9904(4) 0.86650(4) 0.45736(18) 0.0325(5) Uani 1 1 d . . .
H47 H 1.0038 0.8866 0.4360 0.039 Uiso 1 1 calc R . .
C48 C 1.1812(4) 0.85346(5) 0.5241(2) 0.0410(5) Uani 1 1 d . . .
H48 H 1.3260 0.8647 0.5508 0.049 Uiso 1 1 calc R . .
C49 C 1.1666(4) 0.82401(5) 0.55336(19) 0.0357(5) Uani 1 1 d . . .
H49 H 1.3021 0.8153 0.5992 0.043 Uiso 1 1 calc R . .
C50 C 0.9575(3) 0.80725(4) 0.51671(15) 0.0231(4) Uani 1 1 d . . .
C51 C 0.9392(3) 0.77471(4) 0.54277(15) 0.0219(4) Uani 1 1 d . . .
H51 H 0.7571 0.7696 0.5540 0.026 Uiso 1 1 calc R . .
C52 C 1.1083(3) 0.76452(4) 0.64348(16) 0.0231(4) Uani 1 1 d . . .
C53 C 1.0474(4) 0.77349(5) 0.74931(17) 0.0331(5) Uani 1 1 d . . .
H53 H 0.9014 0.7855 0.7567 0.040 Uiso 1 1 calc R . .
C54 C 1.1979(5) 0.76496(5) 0.84387(18) 0.0397(5) Uani 1 1 d . . .
H54 H 1.1545 0.7712 0.9156 0.048 Uiso 1 1 calc R . .
C55 C 1.4094(4) 0.74754(5) 0.83449(18) 0.0380(5) Uani 1 1 d . . .
H55 H 1.5131 0.7418 0.8994 0.046 Uiso 1 1 calc R . .
C56 C 1.4706(4) 0.73831(5) 0.72975(18) 0.0341(5) Uani 1 1 d . . .
H56 H 1.6166 0.7262 0.7230 0.041 Uiso 1 1 calc R . .
C57 C 1.3195(4) 0.74666(4) 0.63412(16) 0.0258(4) Uani 1 1 d . . .
H57 H 1.3617 0.7401 0.5627 0.031 Uiso 1 1 calc R . .
C58 C 0.8849(3) 0.75142(4) 0.16449(16) 0.0255(4) Uani 1 1 d . . .
C59 C 0.9627(3) 0.78300(4) 0.16031(15) 0.0229(4) Uani 1 1 d . . .
C60 C 0.8137(4) 0.80221(5) 0.09251(18) 0.0338(5) Uani 1 1 d . . .
H60 H 0.6707 0.7949 0.0473 0.041 Uiso 1 1 calc R . .
C61 C 0.8724(4) 0.83175(5) 0.09058(19) 0.0372(5) Uani 1 1 d . . .
H61 H 0.7674 0.8449 0.0456 0.045 Uiso 1 1 calc R . .
C62 C 1.0837(4) 0.84230(5) 0.15398(17) 0.0333(5) Uani 1 1 d . . .
H62 H 1.1244 0.8627 0.1526 0.040 Uiso 1 1 calc R . .
C63 C 1.2350(4) 0.82338(5) 0.21892(19) 0.0380(5) Uani 1 1 d . . .
H63 H 1.3825 0.8307 0.2612 0.046 Uiso 1 1 calc R . .
C64 C 1.1753(4) 0.79392(5) 0.22347(18) 0.0329(5) Uani 1 1 d . . .
H64 H 1.2794 0.7810 0.2698 0.039 Uiso 1 1 calc R . .
C65 C 0.9977(3) 0.68352(4) 0.44740(16) 0.0227(4) Uani 1 1 d . . .
C66 C 1.0873(4) 0.66744(5) 0.63564(16) 0.0326(4) Uani 1 1 d D . .
H66A H 1.2065 0.6841 0.6509 0.039 Uiso 0.370(8) 1 calc PR A 1
H66B H 1.1880 0.6497 0.6198 0.039 Uiso 0.370(8) 1 calc PR A 1
H66C H 1.2157 0.6834 0.6462 0.039 Uiso 0.630(8) 1 calc PR A 2
H66D H 1.1776 0.6488 0.6221 0.039 Uiso 0.630(8) 1 calc PR A 2
C67 C 0.933(3) 0.6623(3) 0.7310(11) 0.0241(6) Uani 0.370(8) 1 d PGD A 1
C68 C 0.937(2) 0.6804(3) 0.8247(11) 0.0324(7) Uani 0.370(8) 1 d PG A 1
H68 H 1.0483 0.6970 0.8308 0.039 Uiso 0.370(8) 1 calc PR A 1
C69 C 0.7788(19) 0.6742(2) 0.9095(7) 0.0462(14) Uani 0.370(8) 1 d PG A 1
H69 H 0.7816 0.6865 0.9735 0.055 Uiso 0.370(8) 1 calc PR A 1
C70 C 0.6164(16) 0.6500(2) 0.9006(6) 0.0535(17) Uani 0.370(8) 1 d PG A 1
H70 H 0.5081 0.6457 0.9585 0.064 Uiso 0.370(8) 1 calc PR A 1
C71 C 0.6123(17) 0.6319(2) 0.8069(8) 0.0553(17) Uani 0.370(8) 1 d PG A 1
H71 H 0.5012 0.6153 0.8008 0.066 Uiso 0.370(8) 1 calc PR A 1
C72 C 0.771(2) 0.6381(3) 0.7221(8) 0.0383(11) Uani 0.370(8) 1 d PG A 1
H72 H 0.7679 0.6258 0.6580 0.046 Uiso 0.370(8) 1 calc PR A 1
C67A C 0.9357(16) 0.66472(18) 0.7377(6) 0.0241(6) Uani 0.630(8) 1 d PGD A 2
C68A C 0.9844(13) 0.68527(15) 0.8225(6) 0.0324(7) Uani 0.630(8) 1 d PG A 2
H68A H 1.1169 0.6994 0.8174 0.039 Uiso 0.630(8) 1 calc PR A 2
C69A C 0.8395(11) 0.68513(12) 0.9148(4) 0.0462(14) Uani 0.630(8) 1 d PG A 2
H69A H 0.8728 0.6992 0.9728 0.055 Uiso 0.630(8) 1 calc PR A 2
C70A C 0.6457(9) 0.66445(14) 0.9223(3) 0.0535(17) Uani 0.630(8) 1 d PG A 2
H70A H 0.5466 0.6644 0.9854 0.064 Uiso 0.630(8) 1 calc PR A 2
C71A C 0.5970(8) 0.64391(13) 0.8374(5) 0.0553(17) Uani 0.630(8) 1 d PG A 2
H71A H 0.4646 0.6298 0.8425 0.066 Uiso 0.630(8) 1 calc PR A 2
C72A C 0.7420(13) 0.64404(14) 0.7451(5) 0.0383(11) Uani 0.630(8) 1 d PG A 2
H72A H 0.7086 0.6300 0.6871 0.046 Uiso 0.630(8) 1 calc PR A 2
C73 C 1.1391(4) 0.63537(4) 0.14214(17) 0.0309(4) Uani 1 1 d . . .
H73A H 1.3186 0.6363 0.1745 0.037 Uiso 1 1 calc R . .
H73B H 1.1347 0.6411 0.0624 0.037 Uiso 1 1 calc R . .
C74 C 1.0325(5) 0.60486(5) 0.1537(2) 0.0401(5) Uani 1 1 d . . .
H74A H 1.1302 0.5910 0.1111 0.060 Uiso 1 1 calc R . .
H74B H 0.8524 0.6046 0.1248 0.060 Uiso 1 1 calc R . .
H74C H 1.0457 0.5992 0.2327 0.060 Uiso 1 1 calc R . .
N11 N 0.8054(3) 0.68977(3) 0.37013(13) 0.0226(3) Uani 1 1 d . . .
O11 O 1.0205(2) 0.75841(3) 0.44597(10) 0.0215(3) Uani 1 1 d . . .
O12 O 0.6132(2) 0.75341(3) 0.37118(11) 0.0273(3) Uani 1 1 d . . .
O13 O 0.7557(3) 0.74004(3) 0.08815(12) 0.0409(4) Uani 1 1 d . . .
O14 O 0.9028(2) 0.67415(3) 0.54205(11) 0.0338(3) Uani 1 1 d . A .
O15 O 1.2255(2) 0.68574(3) 0.43352(11) 0.0265(3) Uani 1 1 d . . .
O16 O 0.9774(2) 0.65501(3) 0.20265(11) 0.0263(3) Uani 1 1 d . . .
O17 O 1.2274(3) 0.69278(3) 0.15791(12) 0.0314(3) Uani 1 1 d . . .
H11A H 0.652(5) 0.6887(5) 0.389(2) 0.037(6) Uiso 1 1 d . . .
H1 H 0.813(4) 0.4405(5) 0.5095(18) 0.024(5) Uiso 1 1 d . . .

loop_
_atom_site_aniso_label
_atom_site_aniso_U_11
_atom_site_aniso_U_22
_atom_site_aniso_U_33
_atom_site_aniso_U_23
_atom_site_aniso_U_13
_atom_site_aniso_U_12
C1 0.0219(8) 0.0173(8) 0.0184(9) -0.0015(7) -0.0002(7) 0.0016(7)
C2 0.0194(8) 0.0182(8) 0.0192(9) 0.0012(7) 0.0011(6) -0.0002(7)
C3 0.0209(8) 0.0225(9) 0.0214(9) 0.0006(7) -0.0010(7) -0.0007(7)
C4 0.0286(9) 0.0204(9) 0.0232(9) 0.0015(7) -0.0002(7) 0.0021(8)
C5 0.0244(9) 0.0284(10) 0.0282(10) 0.0030(8) 0.0064(8) 0.0000(8)
C6 0.0307(10) 0.0286(10) 0.0363(12) -0.0016(9) 0.0080(9) 0.0055(9)
C7 0.0344(10) 0.0219(10) 0.0375(12) -0.0004(8) 0.0013(9) 0.0030(9)
C8 0.0304(10) 0.0246(10) 0.0396(12) 0.0055(8) 0.0061(9) -0.0031(9)
C9 0.0245(9) 0.0245(10) 0.0336(11) 0.0029(8) 0.0058(8) 0.0015(8)
C10 0.0203(8) 0.0224(9) 0.0193(9) 0.0025(7) -0.0027(7) 0.0017(7)
C11 0.0195(8) 0.0215(9) 0.0171(9) 0.0041(7) 0.0008(7) 0.0024(7)
C12 0.0213(8) 0.0192(9) 0.0220(9) 0.0014(7) 0.0001(7) 0.0063(7)
C13 0.0276(9) 0.0373(11) 0.0244(10) 0.0050(8) -0.0002(8) -0.0026(9)
C14 0.0365(10) 0.0460(13) 0.0217(10) 0.0054(9) -0.0013(8) 0.0016(10)
C15 0.0278(9) 0.0365(11) 0.0280(11) -0.0066(9) -0.0056(8) 0.0047(9)
C16 0.0241(9) 0.0251(10) 0.0336(11) -0.0055(8) 0.0006(8) -0.0006(8)
C17 0.0256(9) 0.0217(9) 0.0217(9) 0.0007(7) 0.0028(7) 0.0038(8)
C18 0.0234(8) 0.0216(9) 0.0192(9) 0.0034(7) 0.0014(7) -0.0039(7)
C19 0.0236(9) 0.0206(9) 0.0192(9) -0.0007(7) 0.0038(7) -0.0041(7)
C20 0.0289(9) 0.0291(10) 0.0238(10) -0.0021(8) -0.0004(8) -0.0006(9)
C21 0.0380(11) 0.0334(11) 0.0332(12) -0.0147(9) 0.0014(9) -0.0018(10)
C22 0.0328(10) 0.0290(11) 0.0431(13) -0.0092(9) 0.0080(9) 0.0028(9)
C23 0.0231(9) 0.0313(11) 0.0379(12) -0.0030(9) 0.0012(8) 0.0033(9)
C24 0.0249(9) 0.0261(9) 0.0260(10) -0.0046(8) 0.0007(7) -0.0033(8)
C25 0.0265(9) 0.0154(8) 0.0216(9) 0.0009(7) 0.0025(7) 0.0040(7)
C26 0.0278(9) 0.0399(12) 0.0304(11) -0.0108(9) -0.0043(8) 0.0034(9)
C27 0.0266(9) 0.0298(10) 0.0199(10) -0.0039(8) -0.0052(7) 0.0021(8)
C28 0.0442(12) 0.0242(10) 0.0370(12) -0.0013(9) 0.0083(10) -0.0039(9)
C29 0.0405(11) 0.0385(12) 0.0358(12) -0.0059(9) 0.0136(9) -0.0041(10)
C30 0.0376(11) 0.0300(11) 0.0340(12) -0.0072(9) 0.0027(9) 0.0020(9)
C31 0.0482(12) 0.0266(11) 0.0413(13) -0.0039(9) 0.0076(10) -0.0087(10)
C32 0.0387(11) 0.0367(12) 0.0304(11) -0.0035(9) 0.0082(9) -0.0072(10)
C33 0.0575(14) 0.0290(11) 0.0414(13) 0.0116(10) 0.0209(11) -0.0011(11)
C34 0.0603(15) 0.0478(14) 0.0441(14) 0.0178(11) 0.0259(12) 0.0095(13)
N1 0.0186(7) 0.0246(8) 0.0241(8) -0.0046(6) 0.0034(6) 0.0033(7)
O1 0.0202(6) 0.0214(6) 0.0178(6) 0.0046(5) -0.0007(5) -0.0006(5)
O2 0.0240(6) 0.0353(7) 0.0252(7) 0.0058(6) -0.0026(5) -0.0089(6)
O3 0.0356(7) 0.0294(7) 0.0260(7) -0.0023(6) -0.0109(6) 0.0070(6)
O4 0.0268(7) 0.0377(8) 0.0263(7) -0.0120(6) 0.0035(5) -0.0026(6)
O5 0.0209(6) 0.0241(6) 0.0281(7) -0.0024(5) 0.0023(5) 0.0005(5)
O6 0.0403(7) 0.0197(6) 0.0319(8) 0.0056(5) 0.0140(6) 0.0034(6)
O7 0.0620(10) 0.0212(7) 0.0463(10) 0.0067(6) 0.0172(8) 0.0121(7)
C41 0.0213(9) 0.0173(8) 0.0227(9) 0.0030(7) -0.0028(7) -0.0002(7)
C42 0.0208(8) 0.0211(9) 0.0191(9) -0.0002(7) -0.0020(7) 0.0007(7)
C43 0.0222(8) 0.0208(9) 0.0198(9) 0.0008(7) -0.0004(7) 0.0008(7)
C44 0.0255(9) 0.0255(10) 0.0179(9) 0.0027(7) -0.0005(7) 0.0018(8)
C45 0.0325(11) 0.0259(10) 0.0530(14) -0.0054(9) -0.0129(10) 0.0022(9)
C46 0.0445(12) 0.0271(11) 0.0591(16) -0.0014(10) -0.0145(11) 0.0060(10)
C47 0.0420(11) 0.0216(10) 0.0348(12) -0.0025(8) 0.0083(9) 0.0008(9)
C48 0.0357(11) 0.0314(11) 0.0546(15) 0.0011(10) -0.0042(10) -0.0119(10)
C49 0.0336(11) 0.0331(11) 0.0391(12) 0.0053(9) -0.0068(9) -0.0037(9)
C50 0.0261(9) 0.0243(9) 0.0194(9) -0.0041(7) 0.0048(7) 0.0013(8)
C51 0.0216(8) 0.0259(9) 0.0182(9) -0.0039(7) 0.0017(7) 0.0003(8)
C52 0.0250(9) 0.0207(9) 0.0235(10) 0.0005(7) 0.0010(7) -0.0063(8)
C53 0.0461(12) 0.0302(10) 0.0236(10) -0.0028(8) 0.0056(9) 0.0000(10)
C54 0.0661(15) 0.0320(11) 0.0211(11) -0.0020(8) 0.0040(10) -0.0112(11)
C55 0.0493(13) 0.0366(12) 0.0260(11) 0.0069(9) -0.0107(9) -0.0091(11)
C56 0.0304(10) 0.0362(11) 0.0345(12) 0.0056(9) -0.0052(9) -0.0001(9)
C57 0.0263(9) 0.0279(10) 0.0230(10) 0.0014(8) 0.0001(7) -0.0045(8)
C58 0.0276(9) 0.0265(10) 0.0221(10) 0.0008(8) -0.0001(8) 0.0001(8)
C59 0.0237(8) 0.0273(10) 0.0178(9) 0.0030(7) 0.0028(7) 0.0022(8)
C60 0.0319(10) 0.0346(11) 0.0330(12) 0.0066(9) -0.0091(8) -0.0034(9)
C61 0.0400(11) 0.0302(11) 0.0399(13) 0.0110(9) -0.0067(9) 0.0036(10)
C62 0.0420(11) 0.0262(10) 0.0320(11) 0.0042(8) 0.0050(9) -0.0023(9)
C63 0.0403(11) 0.0371(12) 0.0345(12) 0.0076(9) -0.0109(9) -0.0123(10)
C64 0.0323(10) 0.0324(11) 0.0325(12) 0.0087(9) -0.0070(8) -0.0011(9)
C65 0.0265(9) 0.0194(9) 0.0223(9) -0.0014(7) 0.0031(7) 0.0044(8)
C66 0.0323(10) 0.0441(12) 0.0209(10) 0.0033(9) -0.0005(8) 0.0076(10)
C67 0.0276(9) 0.0209(15) 0.0235(13) 0.0059(9) 0.0001(9) 0.0034(10)
C68 0.038(3) 0.033(2) 0.0255(12) 0.0001(14) -0.0018(15) 0.0019(14)
C69 0.052(3) 0.064(4) 0.0213(14) -0.007(2) -0.0030(17) 0.016(3)
C70 0.0384(19) 0.085(5) 0.038(2) 0.026(3) 0.0092(18) 0.005(3)
C71 0.0421(17) 0.067(4) 0.057(4) 0.024(3) 0.0038(19) -0.014(3)
C72 0.041(2) 0.032(3) 0.042(3) 0.0054(17) -0.0013(17) -0.004(2)
C67A 0.0276(9) 0.0209(15) 0.0235(13) 0.0059(9) 0.0001(9) 0.0034(10)
C68A 0.038(3) 0.033(2) 0.0255(12) 0.0001(14) -0.0018(15) 0.0019(14)
C69A 0.052(3) 0.064(4) 0.0213(14) -0.007(2) -0.0030(17) 0.016(3)
C70A 0.0384(19) 0.085(5) 0.038(2) 0.026(3) 0.0092(18) 0.005(3)
C71A 0.0421(17) 0.067(4) 0.057(4) 0.024(3) 0.0038(19) -0.014(3)
C72A 0.041(2) 0.032(3) 0.042(3) 0.0054(17) -0.0013(17) -0.004(2)
C73 0.0378(10) 0.0287(10) 0.0278(11) -0.0032(8) 0.0129(8) 0.0078(9)
C74 0.0543(14) 0.0261(11) 0.0414(13) -0.0078(9) 0.0136(11) 0.0056(10)
N11 0.0222(8) 0.0231(8) 0.0230(8) 0.0009(6) 0.0042(6) 0.0018(7)
O11 0.0199(6) 0.0255(6) 0.0187(6) -0.0047(5) -0.0004(5) 0.0003(5)
O12 0.0193(6) 0.0310(7) 0.0309(7) -0.0060(6) -0.0018(5) 0.0042(6)
O13 0.0615(10) 0.0317(8) 0.0265(8) 0.0037(6) -0.0161(7) -0.0107(8)
O14 0.0274(6) 0.0523(9) 0.0214(7) 0.0105(6) 0.0011(5) 0.0019(7)
O15 0.0247(6) 0.0287(7) 0.0262(7) 0.0024(5) 0.0028(5) 0.0044(6)
O16 0.0313(7) 0.0207(6) 0.0281(7) -0.0037(5) 0.0090(6) 0.0022(6)
O17 0.0307(7) 0.0316(7) 0.0331(8) -0.0023(6) 0.0102(6) -0.0016(6)

loop_
_atom_type_symbol
_atom_type_description
_atom_type_scat_dispersion_real
_atom_type_scat_dispersion_imag
_atom_type_scat_source
C C 0.0181 0.0091 'International Tables Vol C Tables 4.2.6.8 and 6.1.1.4'
H H 0.0000 0.0000 'International Tables Vol C Tables 4.2.6.8 and 6.1.1.4'
N N 0.0311 0.0180 'International Tables Vol C Tables 4.2.6.8 and 6.1.1.4'
O O 0.0492 0.0322 'International Tables Vol C Tables 4.2.6.8 and 6.1.1.4'

loop_
_geom_angle_atom_site_label_1
_geom_angle_atom_site_label_2
_geom_angle_atom_site_label_3
_geom_angle
O2 C1 O1 125.05(16)
O2 C1 C2 123.90(15)
O1 C1 C2 110.99(14)
C1 C2 C18 109.33(14)
C1 C2 C3 107.56(14)
C18 C2 C3 110.63(14)
N1 C3 C4 110.11(15)
N1 C3 C2 112.65(14)
C4 C3 C2 113.85(15)
O7 C4 O6 124.42(18)
O7 C4 C3 122.84(18)
O6 C4 C3 112.73(15)
C6 C5 C10 119.60(18)
C7 C6 C5 120.61(19)
C6 C7 C8 119.93(18)
C7 C8 C9 119.72(19)
C10 C9 C8 120.64(18)
C9 C10 C5 119.47(17)
C9 C10 C11 119.99(16)
C5 C10 C11 120.53(16)
O1 C11 C10 110.38(14)
O1 C11 C12 106.62(14)
C10 C11 C12 114.00(14)
C17 C12 C13 118.92(17)
C17 C12 C11 122.68(16)
C13 C12 C11 118.40(16)
C14 C13 C12 120.60(19)
C15 C14 C13 120.11(19)
C16 C15 C14 119.48(18)
C15 C16 C17 120.43(18)
C12 C17 C16 120.45(17)
O3 C18 C19 121.48(17)
O3 C18 C2 120.04(16)
C19 C18 C2 118.45(15)
C24 C19 C20 119.36(17)
C24 C19 C18 122.20(16)
C20 C19 C18 118.44(16)
C21 C20 C19 120.19(18)
C20 C21 C22 120.05(19)
C23 C22 C21 119.92(19)
C24 C23 C22 120.00(19)
C23 C24 C19 120.47(18)
O5 C25 O4 125.39(17)
O5 C25 N1 124.68(17)
O4 C25 N1 109.93(15)
O4 C26 C27 106.15(15)
C32 C27 C28 118.10(19)
C32 C27 C26 120.96(18)
C28 C27 C26 120.86(18)
C29 C28 C27 121.19(19)
C30 C29 C28 120.2(2)
C29 C30 C31 119.6(2)
C30 C31 C32 120.5(2)
C31 C32 C27 120.46(19)
O6 C33 C34 107.09(17)
C25 N1 C3 120.22(15)
C1 O1 C11 116.51(13)
C25 O4 C26 117.64(14)
C4 O6 C33 115.81(15)
O12 C41 O11 125.11(17)
O12 C41 C42 123.66(17)
O11 C41 C42 111.23(15)
C41 C42 C58 107.72(14)
C41 C42 C43 109.46(14)
C58 C42 C43 111.16(15)
N11 C43 C44 112.05(14)
N11 C43 C42 113.45(15)
C44 C43 C42 109.61(14)
O17 C44 O16 124.59(17)
O17 C44 C43 124.47(17)
O16 C44 C43 110.88(15)
C46 C45 C50 120.7(2)
C47 C46 C45 120.4(2)
C48 C47 C46 119.0(2)
C47 C48 C49 121.0(2)
C50 C49 C48 120.7(2)
C49 C50 C45 118.22(18)
C49 C50 C51 122.29(18)
C45 C50 C51 119.46(17)
O11 C51 C50 107.55(14)
O11 C51 C52 106.87(14)
C50 C51 C52 114.86(15)
C57 C52 C53 119.06(18)
C57 C52 C51 122.45(17)
C53 C52 C51 118.49(17)
C54 C53 C52 120.6(2)
C55 C54 C53 120.4(2)
C54 C55 C56 119.5(2)
C55 C56 C57 120.5(2)
C52 C57 C56 119.93(19)
O13 C58 C59 121.46(18)
O13 C58 C42 120.59(17)
C59 C58 C42 117.84(16)
C64 C59 C60 119.05(18)
C64 C59 C58 122.26(17)
C60 C59 C58 118.68(17)
C61 C60 C59 120.34(19)
C60 C61 C62 120.0(2)
C63 C62 C61 120.0(2)
C62 C63 C64 120.6(2)
C63 C64 C59 120.02(19)
O15 C65 O14 124.75(17)
O15 C65 N11 125.15(17)
O14 C65 N11 110.10(15)
O14 C66 C67 105.2(8)
O14 C66 C67A 106.4(4)
C68 C67 C72 120.0
C68 C67 C66 124.2(7)
C72 C67 C66 115.8(7)
C67 C68 C69 120.0
C70 C69 C68 120.0
C69 C70 C71 120.0
C70 C71 C72 120.0
C71 C72 C67 120.0
C68A C67A C72A 120.0
C68A C67A C66 117.3(4)
C72A C67A C66 122.5(4)
C67A C68A C69A 120.0
C68A C69A C70A 120.0
C71A C70A C69A 120.0
C70A C71A C72A 120.0
C71A C72A C67A 120.0
O16 C73 C74 106.45(16)
C65 N11 C43 120.24(15)
C41 O11 C51 118.35(13)
C65 O14 C66 116.86(15)
C44 O16 C73 114.74(14)

loop_
_geom_bond_atom_site_label_1
_geom_bond_atom_site_label_2
_geom_bond_distance
C1 O2 1.198(2)
C1 O1 1.342(2)
C1 C2 1.521(2)
C2 C18 1.534(2)
C2 C3 1.545(2)
C3 N1 1.453(2)
C3 C4 1.529(3)
C4 O7 1.193(2)
C4 O6 1.329(2)
C5 C6 1.386(3)
C5 C10 1.395(3)
C6 C7 1.379(3)
C7 C8 1.382(3)
C8 C9 1.388(3)
C9 C10 1.380(3)
C10 C11 1.512(2)
C11 O1 1.460(2)
C11 C12 1.522(2)
C12 C17 1.384(3)
C12 C13 1.392(3)
C13 C14 1.387(3)
C14 C15 1.387(3)
C15 C16 1.380(3)
C16 C17 1.391(3)
C18 O3 1.216(2)
C18 C19 1.489(3)
C19 C24 1.393(3)
C19 C20 1.393(3)
C20 C21 1.378(3)
C21 C22 1.397(3)
C22 C23 1.382(3)
C23 C24 1.381(3)
C25 O5 1.219(2)
C25 O4 1.341(2)
C25 N1 1.350(2)
C26 O4 1.458(2)
C26 C27 1.500(3)
C27 C32 1.386(3)
C27 C28 1.393(3)
C28 C29 1.377(3)
C29 C30 1.372(3)
C30 C31 1.379(3)
C31 C32 1.385(3)
C33 O6 1.458(2)
C33 C34 1.500(3)
C41 O12 1.208(2)
C41 O11 1.339(2)
C41 C42 1.518(3)
C42 C58 1.535(3)
C42 C43 1.536(2)
C43 N11 1.450(2)
C43 C44 1.531(3)
C44 O17 1.201(2)
C44 O16 1.336(2)
C45 C46 1.387(3)
C45 C50 1.387(3)
C46 C47 1.376(3)
C47 C48 1.366(3)
C48 C49 1.386(3)
C49 C50 1.377(3)
C50 C51 1.514(3)
C51 O11 1.468(2)
C51 C52 1.515(3)
C52 C57 1.383(3)
C52 C53 1.394(3)
C53 C54 1.386(3)
C54 C55 1.372(3)
C55 C56 1.386(3)
C56 C57 1.395(3)
C58 O13 1.212(2)
C58 C59 1.493(3)
C59 C64 1.389(3)
C59 C60 1.390(3)
C60 C61 1.376(3)
C61 C62 1.380(3)
C62 C63 1.370(3)
C63 C64 1.376(3)
C65 O15 1.221(2)
C65 O14 1.343(2)
C65 N11 1.346(2)
C66 O14 1.456(2)
C66 C67 1.468(6)
C66 C67A 1.514(4)
C67 C68 1.3900
C67 C72 1.3900
C68 C69 1.3900
C69 C70 1.3900
C70 C71 1.3900
C71 C72 1.3900
C67A C68A 1.3900
C67A C72A 1.3900
C68A C69A 1.3900
C69A C70A 1.3900
C70A C71A 1.3900
C71A C72A 1.3900
C73 O16 1.460(2)
C73 C74 1.504(3)

loop_
_geom_hbond_atom_site_label_D
_geom_hbond_atom_site_label_H
_geom_hbond_atom_site_label_A
_geom_hbond_distance_DH
_geom_hbond_distance_HA
_geom_hbond_distance_DA
_geom_hbond_angle_DHA
_geom_hbond_site_symmetry_A
N1 H1 O5 0.88(2) 2.21(2) 3.046(2) 158.7(19) 1_655
N11 H11A O15 0.85(2) 2.34(2) 3.191(2) 178(2) 1_455

loop_
_geom_torsion_atom_site_label_1
_geom_torsion_atom_site_label_2
_geom_torsion_atom_site_label_3
_geom_torsion_atom_site_label_4
_geom_torsion
O2 C1 C2 C18 47.6(2)
O1 C1 C2 C18 -135.04(15)
O2 C1 C2 C3 -72.6(2)
O1 C1 C2 C3 104.78(16)
C1 C2 C3 N1 -39.13(19)
C18 C2 C3 N1 -158.48(14)
C1 C2 C3 C4 -165.42(14)
C18 C2 C3 C4 75.24(18)
N1 C3 C4 O7 44.0(2)
C2 C3 C4 O7 171.57(19)
N1 C3 C4 O6 -137.21(16)
C2 C3 C4 O6 -9.6(2)
C10 C5 C6 C7 0.7(3)
C5 C6 C7 C8 0.8(3)
C6 C7 C8 C9 -1.8(3)
C7 C8 C9 C10 1.3(3)
C8 C9 C10 C5 0.1(3)
C8 C9 C10 C11 -179.50(18)
C6 C5 C10 C9 -1.2(3)
C6 C5 C10 C11 178.48(18)
C9 C10 C11 O1 137.72(17)
C5 C10 C11 O1 -41.9(2)
C9 C10 C11 C12 -102.33(19)
C5 C10 C11 C12 78.0(2)
O1 C11 C12 C17 6.3(2)
C10 C11 C12 C17 -115.80(18)
O1 C11 C12 C13 -172.51(15)
C10 C11 C12 C13 65.4(2)
C17 C12 C13 C14 0.3(3)
C11 C12 C13 C14 179.11(18)
C12 C13 C14 C15 0.9(3)
C13 C14 C15 C16 -1.3(3)
C14 C15 C16 C17 0.6(3)
C13 C12 C17 C16 -1.0(3)
C11 C12 C17 C16 -179.77(17)
C15 C16 C17 C12 0.6(3)
C1 C2 C18 O3 -106.63(18)
C3 C2 C18 O3 11.6(2)
C1 C2 C18 C19 71.29(19)
C3 C2 C18 C19 -170.44(14)
O3 C18 C19 C24 -176.15(18)
C2 C18 C19 C24 6.0(2)
O3 C18 C19 C20 4.3(3)
C2 C18 C19 C20 -173.61(16)
C24 C19 C20 C21 -0.1(3)
C18 C19 C20 C21 179.45(18)
C19 C20 C21 C22 -0.1(3)
C20 C21 C22 C23 0.0(3)
C21 C22 C23 C24 0.3(3)
C22 C23 C24 C19 -0.5(3)
C20 C19 C24 C23 0.4(3)
C18 C19 C24 C23 -179.13(18)
O4 C26 C27 C32 116.7(2)
O4 C26 C27 C28 -59.8(2)
C32 C27 C28 C29 -1.2(3)
C26 C27 C28 C29 175.4(2)
C27 C28 C29 C30 0.9(3)
C28 C29 C30 C31 -0.4(3)
C29 C30 C31 C32 0.2(3)
C30 C31 C32 C27 -0.5(3)
C28 C27 C32 C31 1.0(3)
C26 C27 C32 C31 -175.6(2)
O5 C25 N1 C3 7.1(3)
O4 C25 N1 C3 -173.20(15)
C4 C3 N1 C25 57.9(2)
C2 C3 N1 C25 -70.4(2)
O2 C1 O1 C11 1.6(2)
C2 C1 O1 C11 -175.73(14)
C10 C11 O1 C1 -77.43(17)
C12 C11 O1 C1 158.26(14)
O5 C25 O4 C26 -2.1(3)
N1 C25 O4 C26 178.27(16)
C27 C26 O4 C25 -151.65(16)
O7 C4 O6 C33 0.9(3)
C3 C4 O6 C33 -177.90(17)
C34 C33 O6 C4 170.43(19)
O12 C41 C42 C58 60.0(2)
O11 C41 C42 C58 -120.41(16)
O12 C41 C42 C43 -61.0(2)
O11 C41 C42 C43 118.61(16)
C41 C42 C43 N11 -31.73(19)
C58 C42 C43 N11 -150.61(15)
C41 C42 C43 C44 -157.81(14)
C58 C42 C43 C44 83.31(18)
N11 C43 C44 O17 -134.88(19)
C42 C43 C44 O17 -8.0(2)
N11 C43 C44 O16 47.7(2)
C42 C43 C44 O16 174.60(14)
C50 C45 C46 C47 -0.3(4)
C45 C46 C47 C48 -1.2(4)
C46 C47 C48 C49 1.6(4)
C47 C48 C49 C50 -0.7(4)
C48 C49 C50 C45 -0.8(3)
C48 C49 C50 C51 177.4(2)
C46 C45 C50 C49 1.3(3)
C46 C45 C50 C51 -177.0(2)
C49 C50 C51 O11 -97.0(2)
C45 C50 C51 O11 81.1(2)
C49 C50 C51 C52 21.8(3)
C45 C50 C51 C52 -160.09(19)
O11 C51 C52 C57 8.9(2)
C50 C51 C52 C57 -110.32(19)
O11 C51 C52 C53 -170.97(16)
C50 C51 C52 C53 69.8(2)
C57 C52 C53 C54 0.8(3)
C51 C52 C53 C54 -179.36(19)
C52 C53 C54 C55 0.0(3)
C53 C54 C55 C56 -0.5(3)
C54 C55 C56 C57 0.2(3)
C53 C52 C57 C56 -1.1(3)
C51 C52 C57 C56 179.05(18)
C55 C56 C57 C52 0.6(3)
C41 C42 C58 O13 -117.4(2)
C43 C42 C58 O13 2.6(3)
C41 C42 C58 C59 58.9(2)
C43 C42 C58 C59 178.77(15)
O13 C58 C59 C64 -156.9(2)
C42 C58 C59 C64 26.9(3)
O13 C58 C59 C60 24.5(3)
C42 C58 C59 C60 -151.72(18)
C64 C59 C60 C61 -1.8(3)
C58 C59 C60 C61 176.9(2)
C59 C60 C61 C62 1.7(3)
C60 C61 C62 C63 -0.1(3)
C61 C62 C63 C64 -1.4(4)
C62 C63 C64 C59 1.2(3)
C60 C59 C64 C63 0.4(3)
C58 C59 C64 C63 -178.3(2)
O14 C66 C67 C68 -113.8(8)
C67A C66 C67 C68 -8(14)
O14 C66 C67 C72 64.5(9)
C67A C66 C67 C72 170(15)
C72 C67 C68 C69 0.0
C66 C67 C68 C69 178.2(16)
C67 C68 C69 C70 0.0
C68 C69 C70 C71 0.0
C69 C70 C71 C72 0.0
C70 C71 C72 C67 0.0
C68 C67 C72 C71 0.0
C66 C67 C72 C71 -178.4(14)
O14 C66 C67A C68A -115.6(4)
O14 C66 C67A C72A 59.9(6)
C72A C67A C68A C69A 0.0
C66 C67A C68A C69A 175.7(8)
C67A C68A C69A C70A 0.0
C68A C69A C70A C71A 0.0
C69A C70A C71A C72A 0.0
C70A C71A C72A C67A 0.0
C68A C67A C72A C71A 0.0
C66 C67A C72A C71A -175.5(9)
O15 C65 N11 C43 -5.0(3)
O14 C65 N11 C43 175.61(15)
C44 C43 N11 C65 55.5(2)
C42 C43 N11 C65 -69.3(2)
O12 C41 O11 C51 -2.3(3)
C42 C41 O11 C51 178.10(14)
C50 C51 O11 C41 -93.55(17)
C52 C51 O11 C41 142.63(15)
O15 C65 O14 C66 2.8(3)
N11 C65 O14 C66 -177.89(16)
C67 C66 O14 C65 171.5(6)
C67A C66 O14 C65 166.6(3)
O17 C44 O16 C73 0.0(3)
C43 C44 O16 C73 177.38(15)
C74 C73 O16 C44 178.93(17)
